data_2216674
loop_
_publ_author_name
'Schutte, Marietjie'
'Visser, Hendrik G.'
'Steyl, Gideon'

_publ_section_title
;Tetraethylammonium
 bromidotricarbonyl[3,5,7-tribromotropolonato(1--)-\k^2^<i>O</i>,<i>O</i>']rhenate(I)
;
_journal_coeditor_code NG2352
_journal_issue 12
_journal_name_full 'Acta Crystallographica Section E'
_journal_page_first m3195
_journal_page_last m3196
_journal_paper_doi 10.1107/S1600536807053457
_journal_volume 63
_journal_year 2007
_chemical_formula_iupac '(C8 H20 N) [Re Br (C7 H2 Br3 O2) (C O)3]'
_chemical_formula_moiety 'C8 H20 N +, C10 H2 Br4 O5 Re -'
_chemical_formula_sum 'C18 H22 Br4 N O5 Re'
_chemical_formula_weight 838.21
_chemical_name_systematic
;
Tetraethylammonium
bromidotricarbonyl[3,5,7-tribromotropolonato(1-)-
\k^2^<i>O</i>,<i>O</i>']rhenate(I)
;
_space_group_IT_number 2
_symmetry_cell_setting triclinic
_symmetry_space_group_name_Hall '-P 1'
_symmetry_space_group_name_H-M 'P -1'
_atom_sites_solution_hydrogens geom
_atom_sites_solution_primary direct
_atom_sites_solution_secondary difmap
_audit_creation_method SHELXL-97
_cell_angle_alpha 108.391(2)
_cell_angle_beta 92.198(2)
_cell_angle_gamma 112.8880(10)
_cell_formula_units_Z 2
_cell_length_a 8.9520(3)
_cell_length_b 10.0667(3)
_cell_length_c 15.3855(7)
_cell_measurement_reflns_used 7112
_cell_measurement_temperature 100(2)
_cell_measurement_theta_max 28.31
_cell_measurement_theta_min 2.51
_cell_volume 1191.35(8)
_computing_cell_refinement 'SAINT-Plus (Bruker, 2004)'
_computing_data_collection 'APEX2 (Bruker, 2005)'
_computing_data_reduction 'SAINT-Plus (Bruker, 2004) and XPREP (Bruker, 2004)'
_computing_molecular_graphics 'DIAMOND (Brandenburg & Putz, 2006)'
_computing_publication_material 'SHELXL97 (Sheldrick, 1997)'
_computing_structure_refinement 'SHELXL97 (Sheldrick, 1997)'
_computing_structure_solution 'SHELXS97 (Sheldrick, 1997)'
_diffrn_ambient_temperature 100(2)
_diffrn_detector_area_resol_mean 512
_diffrn_measured_fraction_theta_full 0.998
_diffrn_measured_fraction_theta_max 0.998
_diffrn_measurement_device_type 'Bruker APEXII area-detector'
_diffrn_measurement_method '\f and \w'
_diffrn_radiation_monochromator graphite
_diffrn_radiation_source 'fine-focus sealed tube'
_diffrn_radiation_type MoK\a
_diffrn_radiation_wavelength 0.71073
_diffrn_reflns_av_R_equivalents 0.0374
_diffrn_reflns_av_sigmaI/netI 0.0231
_diffrn_reflns_limit_h_max 11
_diffrn_reflns_limit_h_min -11
_diffrn_reflns_limit_k_max 12
_diffrn_reflns_limit_k_min -12
_diffrn_reflns_limit_l_max 19
_diffrn_reflns_limit_l_min -19
_diffrn_reflns_number 39168
_diffrn_reflns_theta_full 27.00
_diffrn_reflns_theta_max 27.00
_diffrn_reflns_theta_min 2.27
_diffrn_standards_decay_% 0
_diffrn_standards_interval_count 0
_diffrn_standards_interval_time 0
_diffrn_standards_number 0
_exptl_absorpt_coefficient_mu 11.836
_exptl_absorpt_correction_T_max 0.481
_exptl_absorpt_correction_T_min 0.242
_exptl_absorpt_correction_type multi-scan
_exptl_absorpt_process_details '(SADABS; Bruker, 1998)'
_exptl_crystal_colour red
_exptl_crystal_density_diffrn 2.337
_exptl_crystal_density_method 'not measured'
_exptl_crystal_description cuboid
_exptl_crystal_F_000 784
_exptl_crystal_size_max 0.286
_exptl_crystal_size_mid 0.106
_exptl_crystal_size_min 0.062
_refine_diff_density_max 1.068
_refine_diff_density_min -0.941
_refine_ls_extinction_method none
_refine_ls_goodness_of_fit_ref 1.047
_refine_ls_hydrogen_treatment constr
_refine_ls_matrix_type full
_refine_ls_number_parameters 262
_refine_ls_number_reflns 5202
_refine_ls_number_restraints 0
_refine_ls_restrained_S_all 1.047
_refine_ls_R_factor_all 0.0202
_refine_ls_R_factor_gt 0.0170
_refine_ls_shift/su_max 0.001
_refine_ls_shift/su_mean 0.001
_refine_ls_structure_factor_coef Fsqd
_refine_ls_weighting_details 'calc w=1/[\s^2^(Fo^2^)+(0.0118P)^2^+1.3206P] where P=(Fo^2^+2Fc^2^)/3'
_refine_ls_weighting_scheme calc
_refine_ls_wR_factor_gt 0.0357
_refine_ls_wR_factor_ref 0.0367
_reflns_number_gt 4815
_reflns_number_total 5202
_reflns_threshold_expression I>2\s(I)
_cod_data_source_file ng2352.cif
_cod_data_source_block I
_cod_depositor_comments
;
The following automatic conversions were performed:
'_symmetry_cell_setting' value 'Triclinic' changed to 'triclinic'
according to '/home/saulius/struct/CIF-dictionaries/cif_core.dic'
dictionary named 'cif_core.dic' version 2.4.1 from
2010-06-29.

'_geom_torsion_publ_flag' value 'Y' changed to 'y' according
to '/home/saulius/struct/CIF-dictionaries/cif_core.dic' dictionary named
'cif_core.dic' version 2.4.1 from 2010-06-29.

Automatic conversion script
Id: cif_fix_enum 1527 2010-12-29 10:47:43Z saulius 

The following automatic conversions were performed:

'_symmetry_cell_setting' value 'Triclinic' changed to 'triclinic'
according to /home/saulius/struct/CIF-dictionaries/cif_core.dic
dictionary named 'cif_core.dic' version 2.4.1 from
2010-06-29.

'_geom_torsion_publ_flag' value 'Y' changed to 'y'
according to /home/saulius/struct/CIF-dictionaries/cif_core.dic
dictionary named 'cif_core.dic' version 2.4.1 from 2010-06-29.

Automatic conversion script
Id: cif_fix_values 1715 2011-07-08 13:25:40Z adriana 
;
_cod_original_cell_volume 1191.34(8)
_cod_original_sg_symbol_H-M P-1
_cod_database_code 2216674
_cod_database_fobs_code 2216674

loop_
_symmetry_equiv_pos_as_xyz
'x, y, z'
'-x, -y, -z'

loop_
_atom_site_type_symbol
_atom_site_label
_atom_site_fract_x
_atom_site_fract_y
_atom_site_fract_z
_atom_site_U_iso_or_equiv
_atom_site_adp_type
_atom_site_calc_flag
_atom_site_refinement_flags
_atom_site_occupancy
Re Re 0.532795(13) 0.457269(11) 0.769936(7) 0.01223(4) Uani d . 1
Br Br1 0.83966(3) 0.63718(3) 0.855160(18) 0.01689(6) Uani d . 1
Br Br7 0.72937(5) 0.08570(3) 0.56481(2) 0.03019(8) Uani d . 1
O O1 0.6335(2) 0.3195(2) 0.67748(12) 0.0150(4) Uani d . 1
O O2 0.6044(2) 0.5569(2) 0.66630(12) 0.0136(4) Uani d . 1
C C1 0.6785(3) 0.3535(3) 0.60665(17) 0.0124(5) Uani d . 1
C C2 0.6665(3) 0.4926(3) 0.60184(17) 0.0124(5) Uani d . 1
O O9 0.4074(2) 0.6863(2) 0.88511(14) 0.0226(4) Uani d . 1
O O8 0.1777(2) 0.2494(2) 0.66949(14) 0.0259(5) Uani d . 1
O O10 0.4645(3) 0.3058(2) 0.91674(14) 0.0283(5) Uani d . 1
C C3 0.7218(3) 0.5592(3) 0.53385(18) 0.0136(5) Uani d . 1
C C7 0.7331(3) 0.2587(3) 0.53904(18) 0.0148(5) Uani d . 1
C C9 0.4556(3) 0.5991(3) 0.84268(18) 0.0162(6) Uani d . 1
C C4 0.7840(3) 0.5125(3) 0.45567(17) 0.0144(5) Uani d . 1
H H4 0.8115 0.5777 0.4217 0.017 Uiso calc R 1
C C10 0.4905(3) 0.3636(3) 0.86116(19) 0.0175(6) Uani d . 1
C C8 0.3129(3) 0.3267(3) 0.70577(18) 0.0164(6) Uani d . 1
C C6 0.7882(3) 0.2677(3) 0.45755(18) 0.0155(5) Uani d . 1
H H6 0.8130 0.1871 0.4233 0.019 Uiso calc R 1
C C5 0.8111(3) 0.3809(3) 0.42055(17) 0.0142(5) Uani d . 1
Br Br5 0.90032(3) 0.35922(3) 0.308775(18) 0.01785(6) Uani d . 1
Br Br3 0.70316(4) 0.74797(3) 0.554539(18) 0.02090(7) Uani d . 1
N N1 0.1588(3) 0.8844(2) 0.13098(15) 0.0137(4) Uani d . 1
C C13 0.2088(3) 0.8280(3) 0.03798(18) 0.0151(5) Uani d . 1
H H13A 0.2937 0.7940 0.0474 0.018 Uiso calc R 1
H H13B 0.1142 0.7387 -0.0039 0.018 Uiso calc R 1
C C11 0.3016(3) 1.0234(3) 0.19990(19) 0.0202(6) Uani d . 1
H H11A 0.3313 1.1077 0.1768 0.024 Uiso calc R 1
H H11B 0.2648 1.0547 0.2583 0.024 Uiso calc R 1
C C12 0.4542(4) 0.9999(4) 0.2193(2) 0.0267(7) Uani d . 1
H H12A 0.5376 1.0939 0.2636 0.040 Uiso calc R 1
H H12B 0.4944 0.9720 0.1624 0.040 Uiso calc R 1
H H12C 0.4278 0.9189 0.2442 0.040 Uiso calc R 1
C C17 0.0210(3) 0.9313(3) 0.11604(18) 0.0161(6) Uani d . 1
H H17A -0.0681 0.8443 0.0689 0.019 Uiso calc R 1
H H17B 0.0618 1.0145 0.0919 0.019 Uiso calc R 1
C C16 -0.0599(3) 0.6199(3) 0.1175(2) 0.0205(6) Uani d . 1
H H16A -0.0858 0.5435 0.1461 0.031 Uiso calc R 1
H H16B -0.0524 0.5752 0.0537 0.031 Uiso calc R 1
H H16C -0.1451 0.6558 0.1201 0.031 Uiso calc R 1
C C15 0.1032(3) 0.7543(3) 0.16911(19) 0.0185(6) Uani d . 1
H H15A 0.1875 0.7159 0.1674 0.022 Uiso calc R 1
H H15B 0.0949 0.7961 0.2339 0.022 Uiso calc R 1
C C18 -0.0482(4) 0.9838(3) 0.20244(19) 0.0215(6) Uani d . 1
H H18A -0.1343 1.0112 0.1868 0.032 Uiso calc R 1
H H18B 0.0381 1.0720 0.2491 0.032 Uiso calc R 1
H H18C -0.0920 0.9015 0.2261 0.032 Uiso calc R 1
C C14 0.2724(4) 0.9454(3) -0.00897(19) 0.0208(6) Uani d . 1
H H14A 0.3007 0.8996 -0.0670 0.031 Uiso calc R 1
H H14B 0.3684 1.0331 0.0308 0.031 Uiso calc R 1
H H14C 0.1884 0.9778 -0.0206 0.031 Uiso calc R 1

loop_
_atom_site_aniso_label
_atom_site_aniso_U_11
_atom_site_aniso_U_22
_atom_site_aniso_U_33
_atom_site_aniso_U_12
_atom_site_aniso_U_13
_atom_site_aniso_U_23
Re 0.01471(6) 0.01303(6) 0.00992(6) 0.00557(4) 0.00251(4) 0.00571(4)
Br1 0.01523(13) 0.01916(13) 0.01356(13) 0.00593(11) 0.00087(10) 0.00433(11)
Br7 0.0631(2) 0.02116(15) 0.01990(15) 0.02841(16) 0.01035(15) 0.01089(12)
O1 0.0228(10) 0.0132(9) 0.0120(9) 0.0087(8) 0.0028(8) 0.0069(8)
O2 0.0185(10) 0.0135(9) 0.0128(9) 0.0088(8) 0.0046(8) 0.0067(7)
C1 0.0129(13) 0.0099(12) 0.0122(13) 0.0029(10) -0.0015(10) 0.0041(10)
C2 0.0116(13) 0.0105(12) 0.0118(13) 0.0027(10) -0.0028(10) 0.0028(10)
O9 0.0237(11) 0.0221(10) 0.0227(11) 0.0113(9) 0.0061(9) 0.0066(9)
O8 0.0210(12) 0.0282(11) 0.0203(11) -0.0006(10) -0.0023(9) 0.0131(9)
O10 0.0381(13) 0.0338(12) 0.0223(11) 0.0163(11) 0.0096(10) 0.0201(10)
C3 0.0175(14) 0.0092(12) 0.0138(13) 0.0065(11) -0.0003(11) 0.0031(10)
C7 0.0188(14) 0.0102(12) 0.0162(14) 0.0065(11) -0.0002(11) 0.0056(11)
C9 0.0159(14) 0.0201(14) 0.0135(13) 0.0062(12) 0.0022(11) 0.0092(11)
C4 0.0167(14) 0.0145(13) 0.0102(13) 0.0037(11) 0.0006(10) 0.0058(11)
C10 0.0175(14) 0.0182(14) 0.0163(14) 0.0086(12) 0.0021(11) 0.0045(12)
C8 0.0212(15) 0.0183(14) 0.0119(13) 0.0058(12) 0.0044(11) 0.0111(11)
C6 0.0174(14) 0.0145(13) 0.0132(13) 0.0085(11) 0.0001(11) 0.0015(11)
C5 0.0137(13) 0.0186(13) 0.0080(12) 0.0055(11) 0.0015(10) 0.0036(10)
Br5 0.02020(14) 0.02090(14) 0.01201(13) 0.00902(12) 0.00518(11) 0.00470(11)
Br3 0.04105(18) 0.01303(13) 0.01313(13) 0.01459(13) 0.00591(12) 0.00633(11)
N1 0.0157(11) 0.0131(11) 0.0106(11) 0.0054(9) -0.0005(9) 0.0034(9)
C13 0.0171(14) 0.0169(13) 0.0113(13) 0.0084(11) 0.0024(11) 0.0037(11)
C11 0.0202(15) 0.0169(14) 0.0129(14) 0.0014(12) -0.0006(11) 0.0007(11)
C12 0.0192(16) 0.0290(16) 0.0213(16) 0.0021(13) -0.0026(12) 0.0068(13)
C17 0.0212(14) 0.0151(13) 0.0151(14) 0.0104(12) 0.0045(11) 0.0060(11)
C16 0.0194(15) 0.0137(13) 0.0277(16) 0.0056(12) 0.0065(12) 0.0080(12)
C15 0.0222(15) 0.0177(14) 0.0176(14) 0.0080(12) 0.0028(12) 0.0096(12)
C18 0.0271(16) 0.0228(15) 0.0205(15) 0.0138(13) 0.0102(12) 0.0104(12)
C14 0.0238(16) 0.0256(15) 0.0181(15) 0.0133(13) 0.0091(12) 0.0099(12)

loop_
_atom_type_symbol
_atom_type_description
_atom_type_scat_dispersion_real
_atom_type_scat_dispersion_imag
_atom_type_scat_source
C C 0.0033 0.0016 'International Tables Vol C Tables 4.2.6.8 and 6.1.1.4'
H H 0.0000 0.0000 'International Tables Vol C Tables 4.2.6.8 and 6.1.1.4'
N N 0.0061 0.0033 'International Tables Vol C Tables 4.2.6.8 and 6.1.1.4'
O O 0.0106 0.0060 'International Tables Vol C Tables 4.2.6.8 and 6.1.1.4'
Br Br -0.2901 2.4595 'International Tables Vol C Tables 4.2.6.8 and 6.1.1.4'
Re Re -1.0185 7.2310 'International Tables Vol C Tables 4.2.6.8 and 6.1.1.4'

loop_
_geom_angle_atom_site_label_1
_geom_angle_atom_site_label_2
_geom_angle_atom_site_label_3
_geom_angle
C9 Re C8 88.62(12)
C9 Re C10 86.86(11)
C8 Re C10 88.99(11)
C9 Re O2 98.38(9)
C8 Re O2 95.05(9)
C10 Re O2 173.44(9)
C9 Re O1 171.81(9)
C8 Re O1 93.43(10)
C10 Re O1 101.08(9)
O2 Re O1 73.56(6)
C9 Re Br1 92.28(8)
C8 Re Br1 178.69(8)
C10 Re Br1 92.00(8)
O2 Re Br1 83.89(5)
O1 Re Br1 85.55(5)
C1 O1 Re 117.78(15)
C2 O2 Re 118.07(15)
O1 C1 C7 120.2(2)
O1 C1 C2 115.1(2)
C7 C1 C2 124.7(2)
O2 C2 C3 119.7(2)
O2 C2 C1 115.3(2)
C3 C2 C1 125.0(2)
C4 C3 C2 132.3(2)
C4 C3 Br3 113.97(19)
C2 C3 Br3 113.70(18)
C6 C7 C1 132.4(2)
C6 C7 Br7 113.58(19)
C1 C7 Br7 114.01(19)
O9 C9 Re 178.3(2)
C3 C4 C5 128.5(2)
C3 C4 H4 115.8
C5 C4 H4 115.8
O10 C10 Re 179.8(2)
O8 C8 Re 177.7(2)
C5 C6 C7 128.3(2)
C5 C6 H6 115.9
C7 C6 H6 115.9
C6 C5 C4 128.5(2)
C6 C5 Br5 116.31(19)
C4 C5 Br5 115.13(19)
C11 N1 C17 108.3(2)
C11 N1 C13 111.1(2)
C17 N1 C13 108.73(19)
C11 N1 C15 109.1(2)
C17 N1 C15 111.3(2)
C13 N1 C15 108.26(19)
C14 C13 N1 115.4(2)
C14 C13 H13A 108.4
N1 C13 H13A 108.4
C14 C13 H13B 108.4
N1 C13 H13B 108.4
H13A C13 H13B 107.5
C12 C11 N1 115.6(2)
C12 C11 H11A 108.4
N1 C11 H11A 108.4
C12 C11 H11B 108.4
N1 C11 H11B 108.4
H11A C11 H11B 107.4
C11 C12 H12A 109.5
C11 C12 H12B 109.5
H12A C12 H12B 109.5
C11 C12 H12C 109.5
H12A C12 H12C 109.5
H12B C12 H12C 109.5
N1 C17 C18 115.0(2)
N1 C17 H17A 108.5
C18 C17 H17A 108.5
N1 C17 H17B 108.5
C18 C17 H17B 108.5
H17A C17 H17B 107.5
C15 C16 H16A 109.5
C15 C16 H16B 109.5
H16A C16 H16B 109.5
C15 C16 H16C 109.5
H16A C16 H16C 109.5
H16B C16 H16C 109.5
C16 C15 N1 114.9(2)
C16 C15 H15A 108.5
N1 C15 H15A 108.5
C16 C15 H15B 108.5
N1 C15 H15B 108.5
H15A C15 H15B 107.5
C17 C18 H18A 109.5
C17 C18 H18B 109.5
H18A C18 H18B 109.5
C17 C18 H18C 109.5
H18A C18 H18C 109.5
H18B C18 H18C 109.5
C13 C14 H14A 109.5
C13 C14 H14B 109.5
H14A C14 H14B 109.5
C13 C14 H14C 109.5
H14A C14 H14C 109.5
H14B C14 H14C 109.5

loop_
_geom_bond_atom_site_label_1
_geom_bond_atom_site_label_2
_geom_bond_distance
Re C9 1.894(3)
Re C8 1.897(3)
Re C10 1.898(3)
Re O2 2.1322(17)
Re O1 2.1411(18)
Re Br1 2.6270(3)
Br7 C7 1.893(2)
O1 C1 1.276(3)
O2 C2 1.276(3)
C1 C7 1.416(4)
C1 C2 1.470(3)
C2 C3 1.419(4)
O9 C9 1.156(3)
O8 C8 1.150(3)
O10 C10 1.161(3)
C3 C4 1.370(4)
C3 Br3 1.900(2)
C7 C6 1.381(4)
C4 C5 1.383(4)
C4 H4 0.9300
C6 C5 1.379(4)
C6 H6 0.9300
C5 Br5 1.909(3)
N1 C11 1.511(3)
N1 C17 1.515(3)
N1 C13 1.518(3)
N1 C15 1.519(3)
C13 C14 1.513(4)
C13 H13A 0.9700
C13 H13B 0.9700
C11 C12 1.508(4)
C11 H11A 0.9700
C11 H11B 0.9700
C12 H12A 0.9600
C12 H12B 0.9600
C12 H12C 0.9600
C17 C18 1.518(4)
C17 H17A 0.9700
C17 H17B 0.9700
C16 C15 1.513(4)
C16 H16A 0.9600
C16 H16B 0.9600
C16 H16C 0.9600
C15 H15A 0.9700
C15 H15B 0.9700
C18 H18A 0.9600
C18 H18B 0.9600
C18 H18C 0.9600
C14 H14A 0.9600
C14 H14B 0.9600
C14 H14C 0.9600

loop_
_geom_hbond_atom_site_label_D
_geom_hbond_atom_site_label_H
_geom_hbond_atom_site_label_A
_geom_hbond_site_symmetry_A
_geom_hbond_distance_DH
_geom_hbond_distance_HA
_geom_hbond_distance_DA
_geom_hbond_angle_DHA
C18 H18C O8 2_566 0.96 2.49 3.423(3) 163.7
C4 H4 O8 2_666 0.93 2.54 3.449(3) 167.3
C11 H11B Br3 2_676 0.97 2.86 3.765(3) 154.9

loop_
_geom_torsion_atom_site_label_1
_geom_torsion_atom_site_label_2
_geom_torsion_atom_site_label_3
_geom_torsion_atom_site_label_4
_geom_torsion
_geom_torsion_publ_flag
C8 Re O1 C1 91.20(19) ?
C10 Re O1 C1 -179.16(19) ?
O2 Re O1 C1 -3.06(17) ?
Br1 Re O1 C1 -87.99(17) ?
C9 Re O2 C2 179.53(18) ?
C8 Re O2 C2 -91.12(19) ?
O1 Re O2 C2 0.97(17) ?
Br1 Re O2 C2 88.11(17) ?
Re O1 C1 C7 -174.73(18) ?
Re O1 C1 C2 4.5(3) ?
Re O2 C2 C3 -177.45(18) ?
Re O2 C2 C1 0.9(3) ?
O1 C1 C2 O2 -3.6(3) y
C7 C1 C2 O2 175.6(2) ?
O1 C1 C2 C3 174.7(2) ?
C7 C1 C2 C3 -6.1(4) ?
O2 C2 C3 C4 -176.0(3) ?
C1 C2 C3 C4 5.8(5) ?
O2 C2 C3 Br3 3.0(3) ?
C1 C2 C3 Br3 -175.16(19) ?
O1 C1 C7 C6 -179.8(3) ?
C2 C1 C7 C6 1.1(5) ?
O1 C1 C7 Br7 0.4(3) ?
C2 C1 C7 Br7 -178.69(19) ?
C2 C3 C4 C5 -0.2(5) ?
Br3 C3 C4 C5 -179.2(2) ?
C1 C7 C6 C5 2.7(5) ?
Br7 C7 C6 C5 -177.6(2) ?
C7 C6 C5 C4 -0.3(5) ?
C7 C6 C5 Br5 176.9(2) ?
C3 C4 C5 C6 -2.7(5) ?
C3 C4 C5 Br5 180.0(2) ?
C11 N1 C13 C14 -58.5(3) ?
C17 N1 C13 C14 60.6(3) ?
C15 N1 C13 C14 -178.4(2) ?
C17 N1 C11 C12 -176.8(2) ?
C13 N1 C11 C12 -57.5(3) ?
C15 N1 C11 C12 61.8(3) ?
C11 N1 C17 C18 -61.8(3) ?
C13 N1 C17 C18 177.3(2) ?
C15 N1 C17 C18 58.2(3) ?
C11 N1 C15 C16 168.0(2) ?
C17 N1 C15 C16 48.5(3) ?
C13 N1 C15 C16 -70.9(3) ?
